data_2205587
loop_
_publ_author_name
'Chen, Xue-Yi'
'Dias, Jerry R.'
'Powell, Doug R.'
'Van Horn, J. David'
'Sandreczki, Thomas C.'

_publ_section_title
;
 1,3-Dibromoazulene
;
_journal_issue 4
_journal_name_full 'Acta Crystallographica Section E'
_journal_page_first o941
_journal_page_last o943
_journal_paper_doi 10.1107/S1600536805006811
_journal_volume 61
_journal_year 2005
_chemical_formula_iupac 'C10 H6 Br2'
_chemical_formula_moiety 'C10 H6 Br2'
_chemical_formula_sum 'C10 H6 Br2'
_chemical_formula_weight 285.97
_chemical_melting_point 76.5
_chemical_name_common Dibromoazulene
_chemical_name_systematic
;
1,3-Dibromoazulene
;
_space_group_IT_number 62
_symmetry_cell_setting orthorhombic
_symmetry_space_group_name_Hall '-P 2ac 2n'
_symmetry_space_group_name_H-M 'P n m a'
_atom_sites_solution_hydrogens geom
_atom_sites_solution_primary direct
_atom_sites_solution_secondary difmap
_audit_creation_method SHELXL97
_cell_angle_alpha 90.00
_cell_angle_beta 90.00
_cell_angle_gamma 90.00
_cell_formula_units_Z 4
_cell_length_a 8.3575(14)
_cell_length_b 15.114(2)
_cell_length_c 7.1840(12)
_cell_measurement_reflns_used 4195
_cell_measurement_temperature 100(2)
_cell_measurement_theta_max 26.00
_cell_measurement_theta_min 2.69
_cell_volume 907.4(2)
_computing_cell_refinement 'SMART (Bruker, 1998)'
_computing_data_collection 'SMART (Bruker, 1998)'
_computing_data_reduction SAINT
_computing_molecular_graphics 'ORTEP-3 (Farrugia, 1997)'
_computing_publication_material SHELXTL
_computing_structure_refinement SHELXTL
_computing_structure_solution 'SHELXTL (Bruker, 1998)'
_diffrn_ambient_temperature 100(2)
_diffrn_measured_fraction_theta_full 1.000
_diffrn_measured_fraction_theta_max 1.000
_diffrn_measurement_device_type 'Bruker APEX'
_diffrn_measurement_method \w
_diffrn_radiation_monochromator graphite
_diffrn_radiation_source 'fine-focus sealed tube'
_diffrn_radiation_type MoK\a
_diffrn_radiation_wavelength 0.71073
_diffrn_reflns_av_R_equivalents 0.0244
_diffrn_reflns_av_sigmaI/netI 0.0152
_diffrn_reflns_limit_h_max 10
_diffrn_reflns_limit_h_min -10
_diffrn_reflns_limit_k_max 18
_diffrn_reflns_limit_k_min -18
_diffrn_reflns_limit_l_max 8
_diffrn_reflns_limit_l_min -8
_diffrn_reflns_number 7311
_diffrn_reflns_theta_full 25.99
_diffrn_reflns_theta_max 25.99
_diffrn_reflns_theta_min 2.70
_diffrn_standards_decay_% 0
_diffrn_standards_interval_count 0
_diffrn_standards_interval_time 0
_diffrn_standards_number 0
_exptl_absorpt_coefficient_mu 8.868
_exptl_absorpt_correction_T_max 0.170
_exptl_absorpt_correction_T_min 0.120
_exptl_absorpt_correction_type multi-scan
_exptl_absorpt_process_details '(SADABS; Bruker, 2002)'
_exptl_crystal_colour blue
_exptl_crystal_density_diffrn 2.093
_exptl_crystal_density_meas ?
_exptl_crystal_density_method .
_exptl_crystal_description block
_exptl_crystal_F_000 544
_exptl_crystal_size_max 0.28
_exptl_crystal_size_mid 0.20
_exptl_crystal_size_min 0.20
_refine_diff_density_max 0.483
_refine_diff_density_min -0.356
_refine_ls_extinction_method none
_refine_ls_goodness_of_fit_ref 0.957
_refine_ls_hydrogen_treatment constr
_refine_ls_matrix_type full
_refine_ls_number_parameters 58
_refine_ls_number_reflns 931
_refine_ls_number_restraints 0
_refine_ls_restrained_S_all 0.957
_refine_ls_R_factor_all 0.0180
_refine_ls_R_factor_gt 0.0162
_refine_ls_shift/su_max 0.001
_refine_ls_shift/su_mean 0.000
_refine_ls_structure_factor_coef Fsqd
_refine_ls_weighting_details 'calc w = 1/[\s^2^(Fo^2^)+(0.03P)^2^+0.6P] where P = (Fo^2^+2Fc^2^)/3'
_refine_ls_weighting_scheme calc
_refine_ls_wR_factor_gt 0.0445
_refine_ls_wR_factor_ref 0.0457
_reflns_number_gt 870
_reflns_number_total 931
_reflns_threshold_expression I>2\s(I)
_cod_data_source_file sj6051.cif
_cod_data_source_block I
_cod_depositor_comments
;
The following automatic conversions were performed:
'_symmetry_cell_setting' value 'Orthorhombic' changed to 'orthorhombic'
according to '/home/saulius/struct/CIF-dictionaries/cif_core.dic'
dictionary named 'cif_core.dic' version 2.4.1 from 2010-06-29.

Automatic conversion script
Id: cif_fix_enum 1527 2010-12-29 10:47:43Z saulius 

The following automatic conversions were performed:

'_symmetry_cell_setting' value 'Orthorhombic' changed to
'orthorhombic' according to
/home/saulius/struct/CIF-dictionaries/cif_core.dic dictionary named
'cif_core.dic' version 2.4.1 from 2010-06-29.

Automatic conversion script
Id: cif_fix_values 1715 2011-07-08 13:25:40Z adriana 
;
_cod_database_code 2205587
_cod_database_fobs_code 2205587

loop_
_symmetry_equiv_pos_as_xyz
'x, y, z'
'-x+1/2, -y, z+1/2'
'-x, y+1/2, -z'
'x+1/2, -y+1/2, -z+1/2'
'-x, -y, -z'
'x-1/2, y, -z-1/2'
'x, -y-1/2, z'
'-x-1/2, y-1/2, z-1/2'

loop_
_atom_site_label
_atom_site_fract_x
_atom_site_fract_y
_atom_site_fract_z
_atom_site_U_iso_or_equiv
_atom_site_adp_type
_atom_site_calc_flag
_atom_site_refinement_flags
_atom_site_occupancy
_atom_site_type_symbol
Br1 0.46263(2) 0.558729(11) 0.79056(2) 0.02160(10) Uani d . 1 Br
C1 0.4714(3) 0.7500 0.8153(3) 0.0160(5) Uani d S 1 C
H1 0.5204 0.7500 0.9347 0.019 Uiso calc SR 1 H
C2 0.4286(2) 0.67563(12) 0.7108(2) 0.0157(4) Uani d . 1 C
C3 0.36081(18) 0.70040(10) 0.5410(2) 0.0147(3) Uani d . 1 C
C4 0.30704(19) 0.64441(11) 0.4015(2) 0.0169(3) Uani d . 1 C
H4 0.3153 0.5829 0.4272 0.020 Uiso calc R 1 H
C5 0.2426(2) 0.66626(12) 0.2288(2) 0.0202(4) Uani d . 1 C
H5 0.2130 0.6177 0.1522 0.024 Uiso calc R 1 H
C6 0.2156(3) 0.7500 0.1533(3) 0.0199(5) Uani d S 1 C
H6 0.1719 0.7500 0.0312 0.024 Uiso calc SR 1 H

loop_
_atom_site_aniso_label
_atom_site_aniso_U_11
_atom_site_aniso_U_22
_atom_site_aniso_U_33
_atom_site_aniso_U_12
_atom_site_aniso_U_13
_atom_site_aniso_U_23
Br1 0.02695(14) 0.01187(13) 0.02598(15) 0.00155(6) -0.00326(7) 0.00492(6)
C1 0.0167(12) 0.0139(13) 0.0175(11) 0.000 0.0004(9) 0.000
C2 0.0171(8) 0.0100(8) 0.0200(9) 0.0008(7) 0.0018(6) 0.0017(6)
C3 0.0133(7) 0.0109(9) 0.0198(8) 0.0012(6) 0.0023(6) 0.0008(6)
C4 0.0162(8) 0.0137(8) 0.0208(8) -0.0001(6) 0.0022(7) -0.0005(6)
C5 0.0181(8) 0.0201(10) 0.0223(8) -0.0016(8) -0.0012(7) -0.0066(7)
C6 0.0159(11) 0.0292(14) 0.0145(11) 0.000 -0.0005(10) 0.000

loop_
_atom_type_symbol
_atom_type_description
_atom_type_scat_dispersion_real
_atom_type_scat_dispersion_imag
_atom_type_scat_source
C C 0.0033 0.0016 'International Tables Vol C Tables 4.2.6.8 and 6.1.1.4'
H H 0.0000 0.0000 'International Tables Vol C Tables 4.2.6.8 and 6.1.1.4'
Br Br -0.2901 2.4595 'International Tables Vol C Tables 4.2.6.8 and 6.1.1.4'

loop_
_geom_angle_atom_site_label_1
_geom_angle_atom_site_label_2
_geom_angle_atom_site_label_3
_geom_angle_site_symmetry_1
_geom_angle_site_symmetry_3
_geom_angle
_geom_angle_publ_flag
C2 C1 C2 7_575 . 107.0(2) y
C2 C1 H1 7_575 . 126.5 ?
C2 C1 H1 . . 126.5 ?
C3 C2 C1 . . 110.9(2) y
C3 C2 Br1 . . 125.45(13) ?
C1 C2 Br1 . . 123.59(13) ?
C4 C3 C2 . . 126.81(15) ?
C4 C3 C3 . 7_575 127.60(10) y
C2 C3 C3 . 7_575 105.56(10) ?
C3 C4 C5 . . 128.65(16) ?
C3 C4 H4 . . 115.7 ?
C5 C4 H4 . . 115.7 ?
C4 C5 C6 . . 128.62(18) ?
C4 C5 H5 . . 115.7 ?
C6 C5 H5 . . 115.7 ?
C5 C6 C5 7_575 . 130.2(2) ?
C5 C6 H6 7_575 . 114.9 ?
C5 C6 H6 . . 114.9 ?

loop_
_geom_bond_atom_site_label_1
_geom_bond_atom_site_label_2
_geom_bond_site_symmetry_2
_geom_bond_distance
_geom_bond_publ_flag
Br1 C2 . 1.879(2) y
C1 C2 . 1.399(2) y
C1 H1 . 0.9500 ?
C2 C3 . 1.396(2) y
C3 C4 . 1.386(2) y
C3 C3 7_575 1.499(2) y
C4 C5 . 1.392(2) y
C4 H4 . 0.9500 ?
C5 C6 . 1.395(2) y
C5 H5 . 0.9500 ?
C6 H6 . 0.9500 ?

loop_
_geom_torsion_atom_site_label_1
_geom_torsion_atom_site_label_2
_geom_torsion_atom_site_label_3
_geom_torsion_atom_site_label_4
_geom_torsion_site_symmetry_1
_geom_torsion_site_symmetry_4
_geom_torsion
_geom_torsion_publ_flag
C2 C1 C2 C3 7_575 . 0.6(3) ?
C2 C1 C2 Br1 7_575 . 179.63(7) ?
C1 C2 C3 C4 . . 178.89(17) ?
Br1 C2 C3 C4 . . -0.1(2) ?
C1 C2 C3 C3 . 7_575 -0.39(16) ?
Br1 C2 C3 C3 . 7_575 -179.40(10) y
C2 C3 C4 C5 . . -178.26(18) ?
C3 C3 C4 C5 7_575 . 0.9(2) ?
C3 C4 C5 C6 . . -0.2(3) ?
C4 C5 C6 C5 . 7_575 -1.1(5) ?
